data_7015437
loop_
_publ_author_name
'Peng, Xiaohong'
'Tang, Xiaoliang'
'Qin, Wenwu'
'Dou, Wei'
'Guo, Yanling'
'Zheng, Jiangrong'
'Liu, Weisheng'
'Wang, Daqi'

_publ_section_title
;
 Aroylhydrazone derivative as fluorescent sensor for highly selective
 recognition of Zn(2+) ions: syntheses, characterization, crystal
 structures and spectroscopic properties.
;
_journal_issue 19
_journal_name_full 'Dalton transactions (Cambridge, England : 2003)'
_journal_page_first 5271
_journal_page_last 5277
_journal_paper_doi 10.1039/c0dt01590c
_journal_volume 40
_journal_year 2011
_chemical_formula_sum 'C23 H32 Cu N2 O5'
_chemical_formula_weight 480.05
_chemical_name_systematic
;
?
;
_space_group_IT_number 2
_symmetry_cell_setting triclinic
_symmetry_space_group_name_Hall '-P 1'
_symmetry_space_group_name_H-M 'P -1'
_atom_sites_solution_hydrogens geom
_atom_sites_solution_primary direct
_atom_sites_solution_secondary difmap
_audit_creation_method SHELXL-97
_cell_angle_alpha 99.223(2)
_cell_angle_beta 93.968(2)
_cell_angle_gamma 105.547(3)
_cell_formula_units_Z 2
_cell_length_a 6.8520(8)
_cell_length_b 9.5110(10)
_cell_length_c 19.477(2)
_cell_measurement_reflns_used 2247
_cell_measurement_temperature 298(2)
_cell_measurement_theta_max 25.766
_cell_measurement_theta_min 2.315
_cell_volume 1198.6(2)
_computing_cell_refinement 'Bruker SMART'
_computing_data_collection 'Bruker SMART'
_computing_data_reduction 'Bruker SAINT'
_computing_molecular_graphics 'Bruker SHELXTL'
_computing_publication_material 'Bruker SHELXTL'
_computing_structure_refinement 'SHELXL-97 (Sheldrick, 1997)'
_computing_structure_solution 'SHELXS-97 (Sheldrick, 1990)'
_diffrn_ambient_temperature 298(2)
_diffrn_measured_fraction_theta_full 0.981
_diffrn_measured_fraction_theta_max 0.981
_diffrn_measurement_device_type 'CCD area detector'
_diffrn_measurement_method 'phi and omega scans'
_diffrn_radiation_monochromator graphite
_diffrn_radiation_source 'fine-focus sealed tube'
_diffrn_radiation_type MoK\a
_diffrn_radiation_wavelength 0.71073
_diffrn_reflns_av_R_equivalents 0.0254
_diffrn_reflns_av_sigmaI/netI 0.0630
_diffrn_reflns_limit_h_max 8
_diffrn_reflns_limit_h_min -7
_diffrn_reflns_limit_k_max 11
_diffrn_reflns_limit_k_min -10
_diffrn_reflns_limit_l_max 23
_diffrn_reflns_limit_l_min -21
_diffrn_reflns_number 6236
_diffrn_reflns_theta_full 25.00
_diffrn_reflns_theta_max 25.00
_diffrn_reflns_theta_min 2.13
_exptl_absorpt_coefficient_mu 0.945
_exptl_absorpt_correction_T_max 0.7211
_exptl_absorpt_correction_T_min 0.6493
_exptl_absorpt_correction_type multi-scan
_exptl_absorpt_process_details sadabs
_exptl_crystal_colour black
_exptl_crystal_density_diffrn 1.330
_exptl_crystal_density_method 'not measured'
_exptl_crystal_description block
_exptl_crystal_F_000 506
_exptl_crystal_size_max 0.50
_exptl_crystal_size_mid 0.40
_exptl_crystal_size_min 0.37
_refine_diff_density_max 0.981
_refine_diff_density_min -0.322
_refine_diff_density_rms 0.094
_refine_ls_extinction_method none
_refine_ls_goodness_of_fit_ref 0.981
_refine_ls_hydrogen_treatment constr
_refine_ls_matrix_type full
_refine_ls_number_parameters 287
_refine_ls_number_reflns 4125
_refine_ls_number_restraints 0
_refine_ls_restrained_S_all 0.981
_refine_ls_R_factor_all 0.0827
_refine_ls_R_factor_gt 0.0596
_refine_ls_shift/su_max 0.001
_refine_ls_shift/su_mean 0.000
_refine_ls_structure_factor_coef Fsqd
_refine_ls_weighting_details 'calc w=1/[\s^2^(Fo^2^)+(0.1032P)^2^+0.0000P] where P=(Fo^2^+2Fc^2^)/3'
_refine_ls_weighting_scheme calc
_refine_ls_wR_factor_gt 0.1450
_refine_ls_wR_factor_ref 0.1606
_reflns_number_gt 3029
_reflns_number_total 4125
_reflns_threshold_expression >2sigma(I)
_cod_data_source_file c0dt01590c.txt
_cod_data_source_block 2
_cod_depositor_comments
;
The following automatic conversions were performed:
'_symmetry_cell_setting' value 'Triclinic' changed to 'triclinic'
according to '/home/saulius/struct/CIF-dictionaries/cif_core.dic'
dictionary named 'cif_core.dic' version 2.4.1 from 2010-06-29.

Automatic conversion script
Id: cif_fix_enum 1555 2011-01-17 13:19:09Z saulius 
;
_cod_original_sg_symbol_H-M P-1
_cod_database_code 7015437

loop_
_symmetry_equiv_pos_as_xyz
'x, y, z'
'-x, -y, -z'

loop_
_atom_site_label
_atom_site_type_symbol
_atom_site_fract_x
_atom_site_fract_y
_atom_site_fract_z
_atom_site_U_iso_or_equiv
_atom_site_adp_type
_atom_site_occupancy
_atom_site_symmetry_multiplicity
_atom_site_calc_flag
_atom_site_refinement_flags
_atom_site_disorder_assembly
_atom_site_disorder_group
Cu1 Cu 0.56979(8) 0.23803(5) 0.58054(3) 0.0347(2) Uani 1 1 d . . .
N1 N 0.7496(5) 0.4942(4) 0.53011(17) 0.0312(8) Uani 1 1 d . . .
N2 N 0.7092(5) 0.4432(4) 0.59193(17) 0.0303(8) Uani 1 1 d . . .
O1 O 0.5930(4) 0.2483(3) 0.48197(14) 0.0358(7) Uani 1 1 d . . .
O2 O 0.8351(5) 0.6838(3) 0.44983(16) 0.0460(8) Uani 1 1 d . . .
H2 H 0.8148 0.6541 0.4867 0.069 Uiso 1 1 calc R . .
O3 O 0.5809(5) 0.2386(3) 0.67597(14) 0.0415(8) Uani 1 1 d . . .
O4 O 0.3695(4) 0.0382(3) 0.56057(15) 0.0385(7) Uani 1 1 d . . .
H4A H 0.4310 -0.0282 0.5614 0.046 Uiso 1 1 d R . .
H4B H 0.3039 0.0233 0.5202 0.046 Uiso 1 1 d R . .
O5 O 0.8519(5) 0.0631(4) 0.56382(18) 0.0658(10) Uani 1 1 d . . .
H5 H 0.9558 0.0964 0.5462 0.079 Uiso 1 1 d R . .
C1 C 0.6844(6) 0.3835(4) 0.4762(2) 0.0298(9) Uani 1 1 d . . .
C2 C 0.7158(6) 0.4192(4) 0.4059(2) 0.0311(9) Uani 1 1 d . . .
C3 C 0.7883(6) 0.5661(5) 0.3959(2) 0.0326(9) Uani 1 1 d . . .
C4 C 0.8103(7) 0.5955(5) 0.3289(2) 0.0419(11) Uani 1 1 d . . .
H4 H 0.8571 0.6932 0.3225 0.050 Uiso 1 1 calc R . .
C5 C 0.7639(7) 0.4818(5) 0.2721(2) 0.0473(12) Uani 1 1 d . . .
H5A H 0.7803 0.5024 0.2274 0.057 Uiso 1 1 calc R . .
C6 C 0.6933(8) 0.3379(5) 0.2811(2) 0.0492(12) Uani 1 1 d . . .
H6 H 0.6609 0.2609 0.2425 0.059 Uiso 1 1 calc R . .
C7 C 0.6701(7) 0.3070(5) 0.3473(2) 0.0427(11) Uani 1 1 d . . .
H7 H 0.6227 0.2087 0.3527 0.051 Uiso 1 1 calc R . .
C8 C 0.7658(6) 0.5368(4) 0.6503(2) 0.0326(9) Uani 1 1 d . . .
H8 H 0.8313 0.6351 0.6485 0.039 Uiso 1 1 calc R . .
C9 C 0.7342(6) 0.4991(4) 0.7176(2) 0.0332(9) Uani 1 1 d . . .
C10 C 0.6451(6) 0.3527(4) 0.7277(2) 0.0323(9) Uani 1 1 d . . .
C11 C 0.6218(7) 0.3281(5) 0.7972(2) 0.0380(10) Uani 1 1 d . . .
C12 C 0.6921(7) 0.4498(5) 0.8516(2) 0.0463(12) Uani 1 1 d . . .
H12 H 0.6772 0.4332 0.8970 0.056 Uiso 1 1 calc R . .
C13 C 0.7835(7) 0.5955(5) 0.8432(2) 0.0441(11) Uani 1 1 d . . .
C14 C 0.8027(7) 0.6178(5) 0.7763(2) 0.0383(10) Uani 1 1 d . . .
H14 H 0.8621 0.7133 0.7688 0.046 Uiso 1 1 calc R . .
C15 C 0.5296(8) 0.1714(5) 0.8111(2) 0.0492(13) Uani 1 1 d . . .
C16 C 0.3119(8) 0.1077(6) 0.7735(3) 0.0655(16) Uani 1 1 d . . .
H16A H 0.2306 0.1715 0.7896 0.098 Uiso 1 1 calc R . .
H16B H 0.2535 0.0104 0.7834 0.098 Uiso 1 1 calc R . .
H16C H 0.3151 0.1011 0.7239 0.098 Uiso 1 1 calc R . .
C17 C 0.6601(10) 0.0725(6) 0.7851(3) 0.0718(17) Uani 1 1 d . . .
H17A H 0.6663 0.0692 0.7358 0.108 Uiso 1 1 calc R . .
H17B H 0.6013 -0.0260 0.7934 0.108 Uiso 1 1 calc R . .
H17C H 0.7953 0.1116 0.8096 0.108 Uiso 1 1 calc R . .
C18 C 0.5171(11) 0.1698(7) 0.8890(3) 0.083(2) Uani 1 1 d . . .
H18A H 0.6516 0.2080 0.9141 0.124 Uiso 1 1 calc R . .
H18B H 0.4585 0.0698 0.8954 0.124 Uiso 1 1 calc R . .
H18C H 0.4333 0.2307 0.9064 0.124 Uiso 1 1 calc R . .
C19 C 0.8530(10) 0.7204(6) 0.9071(3) 0.0649(16) Uani 1 1 d . . .
C20 C 0.9253(18) 0.6764(8) 0.9687(4) 0.155(5) Uani 1 1 d . . .
H20A H 0.8306 0.5863 0.9754 0.232 Uiso 1 1 calc R . .
H20B H 0.9374 0.7532 1.0086 0.232 Uiso 1 1 calc R . .
H20C H 1.0562 0.6601 0.9634 0.232 Uiso 1 1 calc R . .
C21 C 0.6489(15) 0.7633(9) 0.9283(4) 0.135(4) Uani 1 1 d . . .
H21A H 0.5617 0.6827 0.9455 0.202 Uiso 1 1 calc R . .
H21B H 0.5783 0.7817 0.8879 0.202 Uiso 1 1 calc R . .
H21C H 0.6859 0.8510 0.9641 0.202 Uiso 1 1 calc R . .
C22 C 0.9772(15) 0.8614(7) 0.8903(4) 0.118(3) Uani 1 1 d . . .
H22A H 1.0025 0.9389 0.9308 0.177 Uiso 1 1 calc R . .
H22B H 0.9049 0.8872 0.8525 0.177 Uiso 1 1 calc R . .
H22C H 1.1047 0.8494 0.8768 0.177 Uiso 1 1 calc R . .
C23 C 0.8883(9) -0.0320(7) 0.6080(3) 0.0742(18) Uani 1 1 d . . .
H23A H 1.0029 -0.0660 0.5950 0.111 Uiso 1 1 calc R . .
H23B H 0.7699 -0.1157 0.6036 0.111 Uiso 1 1 calc R . .
H23C H 0.9171 0.0204 0.6556 0.111 Uiso 1 1 calc R . .

loop_
_atom_site_aniso_label
_atom_site_aniso_U_11
_atom_site_aniso_U_22
_atom_site_aniso_U_33
_atom_site_aniso_U_23
_atom_site_aniso_U_13
_atom_site_aniso_U_12
Cu1 0.0435(4) 0.0285(3) 0.0284(3) 0.0058(2) 0.0081(2) 0.0026(2)
N1 0.035(2) 0.0314(18) 0.0263(18) 0.0089(15) 0.0057(15) 0.0057(15)
N2 0.0329(19) 0.0293(18) 0.0284(19) 0.0077(15) 0.0066(15) 0.0059(15)
O1 0.0461(18) 0.0260(15) 0.0308(16) 0.0069(12) 0.0075(13) 0.0010(13)
O2 0.067(2) 0.0321(16) 0.0353(17) 0.0109(14) 0.0107(15) 0.0038(15)
O3 0.061(2) 0.0302(16) 0.0283(16) 0.0061(13) 0.0075(14) 0.0034(15)
O4 0.0424(18) 0.0360(16) 0.0338(16) 0.0064(13) 0.0034(13) 0.0060(14)
O5 0.052(2) 0.078(3) 0.050(2) 0.0132(19) -0.0022(17) -0.0091(19)
C1 0.028(2) 0.030(2) 0.032(2) 0.0075(18) 0.0019(17) 0.0078(18)
C2 0.025(2) 0.037(2) 0.032(2) 0.0119(19) 0.0011(17) 0.0084(18)
C3 0.028(2) 0.036(2) 0.032(2) 0.0069(18) 0.0001(18) 0.0085(18)
C4 0.046(3) 0.041(3) 0.041(3) 0.018(2) 0.007(2) 0.010(2)
C5 0.050(3) 0.060(3) 0.032(3) 0.016(2) 0.005(2) 0.011(2)
C6 0.061(3) 0.051(3) 0.031(3) 0.002(2) 0.003(2) 0.011(3)
C7 0.052(3) 0.035(2) 0.038(3) 0.008(2) 0.003(2) 0.007(2)
C8 0.031(2) 0.028(2) 0.036(2) 0.0070(18) 0.0029(18) 0.0033(18)
C9 0.034(2) 0.033(2) 0.031(2) 0.0054(18) 0.0027(18) 0.0059(18)
C10 0.032(2) 0.033(2) 0.031(2) 0.0057(18) 0.0031(18) 0.0075(19)
C11 0.041(3) 0.038(2) 0.031(2) 0.0081(19) 0.0031(19) 0.004(2)
C12 0.058(3) 0.047(3) 0.028(2) 0.008(2) 0.007(2) 0.004(2)
C13 0.053(3) 0.043(3) 0.031(2) 0.003(2) 0.001(2) 0.010(2)
C14 0.041(3) 0.031(2) 0.038(3) 0.0050(19) 0.005(2) 0.0039(19)
C15 0.062(3) 0.044(3) 0.032(3) 0.012(2) 0.001(2) -0.004(2)
C16 0.061(4) 0.062(3) 0.062(4) 0.024(3) 0.006(3) -0.009(3)
C17 0.095(5) 0.046(3) 0.077(4) 0.023(3) 0.000(3) 0.020(3)
C18 0.120(6) 0.065(4) 0.046(3) 0.026(3) 0.005(3) -0.010(4)
C19 0.103(5) 0.043(3) 0.034(3) -0.002(2) 0.003(3) 0.003(3)
C20 0.280(13) 0.075(5) 0.077(5) -0.010(4) -0.089(7) 0.036(7)
C21 0.164(9) 0.120(7) 0.092(6) -0.037(5) 0.036(6) 0.020(6)
C22 0.188(9) 0.062(4) 0.062(4) -0.010(3) 0.005(5) -0.021(5)
C23 0.054(4) 0.103(5) 0.056(4) 0.024(3) 0.004(3) 0.002(3)

loop_
_atom_type_symbol
_atom_type_description
_atom_type_scat_dispersion_real
_atom_type_scat_dispersion_imag
_atom_type_scat_source
C C 0.0033 0.0016 'International Tables Vol C Tables 4.2.6.8 and 6.1.1.4'
H H 0.0000 0.0000 'International Tables Vol C Tables 4.2.6.8 and 6.1.1.4'
N N 0.0061 0.0033 'International Tables Vol C Tables 4.2.6.8 and 6.1.1.4'
O O 0.0106 0.0060 'International Tables Vol C Tables 4.2.6.8 and 6.1.1.4'
Cu Cu 0.3201 1.2651 'International Tables Vol C Tables 4.2.6.8 and 6.1.1.4'

loop_
_geom_angle_atom_site_label_1
_geom_angle_atom_site_label_2
_geom_angle_atom_site_label_3
_geom_angle
_geom_angle_site_symmetry_1
_geom_angle_site_symmetry_3
_geom_angle_publ_flag
O3 Cu1 N2 94.10(13) . . ?
O3 Cu1 O1 173.21(13) . . ?
N2 Cu1 O1 81.78(12) . . ?
O3 Cu1 O4 90.80(12) . . ?
N2 Cu1 O4 166.71(13) . . ?
O1 Cu1 O4 94.40(11) . . ?
O3 Cu1 O5 92.01(12) . . ?
N2 Cu1 O5 110.46(12) . . ?
O1 Cu1 O5 84.44(11) . . ?
O4 Cu1 O5 81.66(11) . . ?
C1 N1 N2 110.0(3) . . ?
C8 N2 N1 118.5(3) . . ?
C8 N2 Cu1 126.6(3) . . ?
N1 N2 Cu1 114.9(2) . . ?
C1 O1 Cu1 109.6(2) . . ?
C3 O2 H2 109.5 . . ?
C10 O3 Cu1 128.2(3) . . ?
Cu1 O4 H4A 110.0 . . ?
Cu1 O4 H4B 109.9 . . ?
H4A O4 H4B 108.5 . . ?
C23 O5 Cu1 125.9(3) . . ?
C23 O5 H5 109.5 . . ?
Cu1 O5 H5 117.9 . . ?
O1 C1 N1 123.6(4) . . ?
O1 C1 C2 119.4(4) . . ?
N1 C1 C2 117.0(4) . . ?
C7 C2 C3 117.9(4) . . ?
C7 C2 C1 120.5(4) . . ?
C3 C2 C1 121.6(4) . . ?
O2 C3 C4 117.6(4) . . ?
O2 C3 C2 122.4(4) . . ?
C4 C3 C2 120.0(4) . . ?
C5 C4 C3 120.6(4) . . ?
C5 C4 H4 119.7 . . ?
C3 C4 H4 119.7 . . ?
C6 C5 C4 120.0(4) . . ?
C6 C5 H5A 120.0 . . ?
C4 C5 H5A 120.0 . . ?
C5 C6 C7 120.1(4) . . ?
C5 C6 H6 120.0 . . ?
C7 C6 H6 120.0 . . ?
C6 C7 C2 121.5(4) . . ?
C6 C7 H7 119.3 . . ?
C2 C7 H7 119.3 . . ?
N2 C8 C9 124.2(4) . . ?
N2 C8 H8 117.9 . . ?
C9 C8 H8 117.9 . . ?
C10 C9 C14 120.1(4) . . ?
C10 C9 C8 123.4(4) . . ?
C14 C9 C8 116.5(4) . . ?
O3 C10 C9 123.1(4) . . ?
O3 C10 C11 118.3(4) . . ?
C9 C10 C11 118.6(4) . . ?
C12 C11 C10 117.7(4) . . ?
C12 C11 C15 121.6(4) . . ?
C10 C11 C15 120.6(4) . . ?
C11 C12 C13 125.0(4) . . ?
C11 C12 H12 117.5 . . ?
C13 C12 H12 117.5 . . ?
C14 C13 C12 116.7(4) . . ?
C14 C13 C19 123.2(4) . . ?
C12 C13 C19 120.2(4) . . ?
C13 C14 C9 121.9(4) . . ?
C13 C14 H14 119.0 . . ?
C9 C14 H14 119.0 . . ?
C17 C15 C18 108.1(5) . . ?
C17 C15 C11 109.6(4) . . ?
C18 C15 C11 112.2(4) . . ?
C17 C15 C16 109.9(5) . . ?
C18 C15 C16 107.3(4) . . ?
C11 C15 C16 109.8(4) . . ?
C15 C16 H16A 109.5 . . ?
C15 C16 H16B 109.5 . . ?
H16A C16 H16B 109.5 . . ?
C15 C16 H16C 109.5 . . ?
H16A C16 H16C 109.5 . . ?
H16B C16 H16C 109.5 . . ?
C15 C17 H17A 109.5 . . ?
C15 C17 H17B 109.5 . . ?
H17A C17 H17B 109.5 . . ?
C15 C17 H17C 109.5 . . ?
H17A C17 H17C 109.5 . . ?
H17B C17 H17C 109.5 . . ?
C15 C18 H18A 109.5 . . ?
C15 C18 H18B 109.5 . . ?
H18A C18 H18B 109.5 . . ?
C15 C18 H18C 109.5 . . ?
H18A C18 H18C 109.5 . . ?
H18B C18 H18C 109.5 . . ?
C20 C19 C22 116.7(7) . . ?
C20 C19 C13 114.3(5) . . ?
C22 C19 C13 113.0(5) . . ?
C20 C19 C21 103.1(7) . . ?
C22 C19 C21 101.8(6) . . ?
C13 C19 C21 105.8(5) . . ?
C19 C20 H20A 109.5 . . ?
C19 C20 H20B 109.5 . . ?
H20A C20 H20B 109.5 . . ?
C19 C20 H20C 109.5 . . ?
H20A C20 H20C 109.5 . . ?
H20B C20 H20C 109.5 . . ?
C19 C21 H21A 109.5 . . ?
C19 C21 H21B 109.5 . . ?
H21A C21 H21B 109.5 . . ?
C19 C21 H21C 109.5 . . ?
H21A C21 H21C 109.5 . . ?
H21B C21 H21C 109.5 . . ?
C19 C22 H22A 109.5 . . ?
C19 C22 H22B 109.5 . . ?
H22A C22 H22B 109.5 . . ?
C19 C22 H22C 109.5 . . ?
H22A C22 H22C 109.5 . . ?
H22B C22 H22C 109.5 . . ?
O5 C23 H23A 109.5 . . ?
O5 C23 H23B 109.5 . . ?
H23A C23 H23B 109.5 . . ?
O5 C23 H23C 109.5 . . ?
H23A C23 H23C 109.5 . . ?
H23B C23 H23C 109.5 . . ?

loop_
_geom_bond_atom_site_label_1
_geom_bond_atom_site_label_2
_geom_bond_distance
_geom_bond_site_symmetry_2
_geom_bond_publ_flag
Cu1 O3 1.854(3) . ?
Cu1 N2 1.898(3) . ?
Cu1 O1 1.953(3) . ?
Cu1 O4 1.984(3) . ?
Cu1 O5 2.872(4) . ?
N1 C1 1.319(5) . ?
N1 N2 1.387(4) . ?
N2 C8 1.290(5) . ?
O1 C1 1.297(5) . ?
O2 C3 1.357(5) . ?
O2 H2 0.8200 . ?
O3 C10 1.311(5) . ?
O4 H4A 0.8500 . ?
O4 H4B 0.8500 . ?
O5 C23 1.401(6) . ?
O5 H5 0.8200 . ?
C1 C2 1.479(5) . ?
C2 C7 1.386(6) . ?
C2 C3 1.402(6) . ?
C3 C4 1.389(6) . ?
C4 C5 1.371(6) . ?
C4 H4 0.9300 . ?
C5 C6 1.367(6) . ?
C5 H5A 0.9300 . ?
C6 C7 1.378(6) . ?
C6 H6 0.9300 . ?
C7 H7 0.9300 . ?
C8 C9 1.428(6) . ?
C8 H8 0.9300 . ?
C9 C10 1.413(6) . ?
C9 C14 1.426(6) . ?
C10 C11 1.423(6) . ?
C11 C12 1.390(6) . ?
C11 C15 1.530(6) . ?
C12 C13 1.400(6) . ?
C12 H12 0.9300 . ?
C13 C14 1.363(6) . ?
C13 C19 1.525(7) . ?
C14 H14 0.9300 . ?
C15 C17 1.517(8) . ?
C15 C18 1.528(7) . ?
C15 C16 1.533(7) . ?
C16 H16A 0.9600 . ?
C16 H16B 0.9600 . ?
C16 H16C 0.9600 . ?
C17 H17A 0.9600 . ?
C17 H17B 0.9600 . ?
C17 H17C 0.9600 . ?
C18 H18A 0.9600 . ?
C18 H18B 0.9600 . ?
C18 H18C 0.9600 . ?
C19 C20 1.432(9) . ?
C19 C22 1.482(8) . ?
C19 C21 1.620(11) . ?
C20 H20A 0.9600 . ?
C20 H20B 0.9600 . ?
C20 H20C 0.9600 . ?
C21 H21A 0.9600 . ?
C21 H21B 0.9600 . ?
C21 H21C 0.9600 . ?
C22 H22A 0.9600 . ?
C22 H22B 0.9600 . ?
C22 H22C 0.9600 . ?
C23 H23A 0.9600 . ?
C23 H23B 0.9600 . ?
C23 H23C 0.9600 . ?

loop_
_geom_torsion_atom_site_label_1
_geom_torsion_atom_site_label_2
_geom_torsion_atom_site_label_3
_geom_torsion_atom_site_label_4
_geom_torsion
_geom_torsion_site_symmetry_1
_geom_torsion_site_symmetry_2
_geom_torsion_site_symmetry_3
_geom_torsion_site_symmetry_4
_geom_torsion_publ_flag
C1 N1 N2 C8 179.0(3) . . . . ?
C1 N1 N2 Cu1 -1.8(4) . . . . ?
O3 Cu1 N2 C8 -4.8(4) . . . . ?
O1 Cu1 N2 C8 -179.4(4) . . . . ?
O4 Cu1 N2 C8 106.6(6) . . . . ?
O5 Cu1 N2 C8 -98.5(3) . . . . ?
O3 Cu1 N2 N1 176.0(3) . . . . ?
O1 Cu1 N2 N1 1.4(3) . . . . ?
O4 Cu1 N2 N1 -72.6(6) . . . . ?
O5 Cu1 N2 N1 82.3(3) . . . . ?
O3 Cu1 O1 C1 -53.8(11) . . . . ?
N2 Cu1 O1 C1 -0.8(3) . . . . ?
O4 Cu1 O1 C1 166.4(3) . . . . ?
O5 Cu1 O1 C1 -112.5(3) . . . . ?
N2 Cu1 O3 C10 6.9(4) . . . . ?
O1 Cu1 O3 C10 59.3(11) . . . . ?
O4 Cu1 O3 C10 -160.8(4) . . . . ?
O5 Cu1 O3 C10 117.5(4) . . . . ?
O3 Cu1 O5 C23 24.2(4) . . . . ?
N2 Cu1 O5 C23 119.3(4) . . . . ?
O1 Cu1 O5 C23 -161.6(4) . . . . ?
O4 Cu1 O5 C23 -66.3(4) . . . . ?
Cu1 O1 C1 N1 0.0(5) . . . . ?
Cu1 O1 C1 C2 -178.8(3) . . . . ?
N2 N1 C1 O1 1.1(5) . . . . ?
N2 N1 C1 C2 180.0(3) . . . . ?
O1 C1 C2 C7 -7.5(6) . . . . ?
N1 C1 C2 C7 173.6(4) . . . . ?
O1 C1 C2 C3 171.2(4) . . . . ?
N1 C1 C2 C3 -7.7(6) . . . . ?
C7 C2 C3 O2 179.3(4) . . . . ?
C1 C2 C3 O2 0.5(6) . . . . ?
C7 C2 C3 C4 0.6(6) . . . . ?
C1 C2 C3 C4 -178.2(4) . . . . ?
O2 C3 C4 C5 -179.4(4) . . . . ?
C2 C3 C4 C5 -0.7(7) . . . . ?
C3 C4 C5 C6 0.6(7) . . . . ?
C4 C5 C6 C7 -0.4(8) . . . . ?
C5 C6 C7 C2 0.4(7) . . . . ?
C3 C2 C7 C6 -0.5(7) . . . . ?
C1 C2 C7 C6 178.4(4) . . . . ?
N1 N2 C8 C9 -179.8(4) . . . . ?
Cu1 N2 C8 C9 1.0(6) . . . . ?
N2 C8 C9 C10 3.0(7) . . . . ?
N2 C8 C9 C14 -178.5(4) . . . . ?
Cu1 O3 C10 C9 -5.1(6) . . . . ?
Cu1 O3 C10 C11 174.2(3) . . . . ?
C14 C9 C10 O3 -179.4(4) . . . . ?
C8 C9 C10 O3 -0.9(7) . . . . ?
C14 C9 C10 C11 1.3(6) . . . . ?
C8 C9 C10 C11 179.8(4) . . . . ?
O3 C10 C11 C12 179.5(4) . . . . ?
C9 C10 C11 C12 -1.2(6) . . . . ?
O3 C10 C11 C15 1.7(6) . . . . ?
C9 C10 C11 C15 -178.9(4) . . . . ?
C10 C11 C12 C13 0.3(7) . . . . ?
C15 C11 C12 C13 178.0(5) . . . . ?
C11 C12 C13 C14 0.4(8) . . . . ?
C11 C12 C13 C19 179.5(5) . . . . ?
C12 C13 C14 C9 -0.3(7) . . . . ?
C19 C13 C14 C9 -179.3(5) . . . . ?
C10 C9 C14 C13 -0.6(7) . . . . ?
C8 C9 C14 C13 -179.1(4) . . . . ?
C12 C11 C15 C17 -117.3(5) . . . . ?
C10 C11 C15 C17 60.4(6) . . . . ?
C12 C11 C15 C18 2.7(7) . . . . ?
C10 C11 C15 C18 -179.6(5) . . . . ?
C12 C11 C15 C16 121.9(5) . . . . ?
C10 C11 C15 C16 -60.4(6) . . . . ?
C14 C13 C19 C20 -147.5(7) . . . . ?
C12 C13 C19 C20 33.5(9) . . . . ?
C14 C13 C19 C22 -10.9(9) . . . . ?
C12 C13 C19 C22 170.2(6) . . . . ?
C14 C13 C19 C21 99.7(6) . . . . ?
C12 C13 C19 C21 -79.3(6) . . . . ?
